data_7127401
loop_
_publ_author_name
'Liu, Yu-Ting'
'He, Lei'
'Shi, Ping-Ping'
'Ye, Qiong'
'Fu, Da-Wei'

_publ_section_title
;
 A one-dimensional switchable dielectric material with Pd uptake function:
 [(CH<sub>2</sub>)<sub>3</sub>NH<sub>2</sub>S]<sub>2</sub>BiCl<sub>5</sub>.
;
_journal_issue 89
_journal_name_full 'Chemical communications (Cambridge, England)'
_journal_page_first 13764
_journal_page_last 13767
_journal_paper_doi 10.1039/d0cc05648k
_journal_volume 56
_journal_year 2020
_chemical_formula_moiety '(C3 H8 N S)2, BiCl5'
_chemical_formula_sum 'C6 H16 Bi Cl5 N2 S2'
_chemical_formula_weight 566.56
_space_group_crystal_system monoclinic
_space_group_IT_number 14
_space_group_name_Hall '-P 2ybc'
_space_group_name_H-M_alt 'P 1 21/c 1'
_atom_sites_solution_hydrogens geom
_audit_creation_method SHELXL-2014/7
_audit_update_record
;
2020-06-13 deposited with the CCDC.	2020-10-09 downloaded from the CCDC.
;
_cell_angle_alpha 90
_cell_angle_beta 123.518(3)
_cell_angle_gamma 90
_cell_formula_units_Z 4
_cell_length_a 12.1998(5)
_cell_length_b 7.4008(3)
_cell_length_c 21.8754(10)
_cell_measurement_reflns_used 6042
_cell_measurement_temperature 213(2)
_cell_measurement_theta_max 30.3680
_cell_measurement_theta_min 3.2030
_cell_volume 1646.66(13)
_computing_structure_refinement 'SHELXL-2014/7 (Sheldrick, 2014)'
_diffrn_ambient_temperature 213(2)
_diffrn_measured_fraction_theta_full 0.976
_diffrn_measured_fraction_theta_max 0.976
_diffrn_measurement_device_type 'XtaLAB Synergy R, DW system, HyPix'
_diffrn_radiation_type MoK\a
_diffrn_radiation_wavelength 0.71073
_diffrn_reflns_av_R_equivalents 0.0327
_diffrn_reflns_av_unetI/netI 0.0390
_diffrn_reflns_Laue_measured_fraction_full 0.976
_diffrn_reflns_Laue_measured_fraction_max 0.976
_diffrn_reflns_limit_h_max 14
_diffrn_reflns_limit_h_min -13
_diffrn_reflns_limit_k_max 8
_diffrn_reflns_limit_k_min -8
_diffrn_reflns_limit_l_max 25
_diffrn_reflns_limit_l_min -25
_diffrn_reflns_number 7508
_diffrn_reflns_point_group_measured_fraction_full 0.976
_diffrn_reflns_point_group_measured_fraction_max 0.976
_diffrn_reflns_theta_full 24.149
_diffrn_reflns_theta_max 24.149
_diffrn_reflns_theta_min 2.970
_exptl_absorpt_coefficient_mu 11.750
_exptl_crystal_colour white
_exptl_crystal_density_diffrn 2.285
_exptl_crystal_description ribbon
_exptl_crystal_F_000 1064
_refine_diff_density_max 1.770
_refine_diff_density_min -2.527
_refine_diff_density_rms 0.281
_refine_ls_extinction_method none
_refine_ls_goodness_of_fit_ref 1.022
_refine_ls_hydrogen_treatment constr
_refine_ls_matrix_type full
_refine_ls_number_parameters 145
_refine_ls_number_reflns 2501
_refine_ls_number_restraints 0
_refine_ls_restrained_S_all 1.022
_refine_ls_R_factor_all 0.0399
_refine_ls_R_factor_gt 0.0349
_refine_ls_shift/su_max 0.001
_refine_ls_shift/su_mean 0.000
_refine_ls_structure_factor_coef Fsqd
_refine_ls_weighting_details 'w=1/[\s^2^(Fo^2^)+(0.0595P)^2^] where P=(Fo^2^+2Fc^2^)/3'
_refine_ls_weighting_scheme calc
_refine_ls_wR_factor_gt 0.0829
_refine_ls_wR_factor_ref 0.0854
_reflns_Friedel_coverage 0.000
_reflns_number_gt 2231
_reflns_number_total 2501
_reflns_threshold_expression 'I > 2\s(I)'
_cod_data_source_file d0cc05648k2.cif
_cod_data_source_block 1-213k
_cod_depositor_comments 'Adding full bibliography for 7127401--7127402.cif.'
_cod_original_sg_symbol_H-M 'P 21/c'
_cod_database_code 7127401
_shelx_shelxl_version_number 2014/7
_shelx_space_group_comment
;
The symmetry employed for this shelxl refinement is uniquely defined
by the following loop, which should always be used as a source of
symmetry information in preference to the above space-group names.
They are only intended as comments.
;

loop_
_space_group_symop_operation_xyz
'x, y, z'
'-x, y+1/2, -z+1/2'
'-x, -y, -z'
'x, -y-1/2, z-1/2'

loop_
_atom_site_label
_atom_site_type_symbol
_atom_site_fract_x
_atom_site_fract_y
_atom_site_fract_z
_atom_site_U_iso_or_equiv
_atom_site_adp_type
_atom_site_occupancy
_atom_site_site_symmetry_order
_atom_site_calc_flag
_atom_site_refinement_flags_posn
_atom_site_refinement_flags_adp
_atom_site_refinement_flags_occupancy
_atom_site_disorder_assembly
_atom_site_disorder_group
Bi1 Bi 0.79339(3) 0.53615(3) 0.18079(2) 0.01684(14) Uani 1 1 d . . . . .
Cl1 Cl 0.8093(2) 0.5876(3) 0.06484(11) 0.0338(5) Uani 1 1 d . . . . .
Cl2 Cl 0.6523(2) 0.8315(2) 0.14189(10) 0.0293(5) Uani 1 1 d . . . . .
Cl3 Cl 0.5967(2) 0.3324(3) 0.10924(12) 0.0341(5) Uani 1 1 d . . . . .
Cl4 Cl 0.7657(2) 0.5039(2) 0.29571(11) 0.0308(5) Uani 1 1 d . . . . .
Cl5 Cl 0.9452(2) 0.2200(2) 0.22217(11) 0.0321(5) Uani 1 1 d . . . . .
S1 S 0.3345(3) 0.9576(3) 1.08231(12) 0.0343(5) Uani 1 1 d . . . . .
N1 N 0.2188(8) 0.9756(9) 0.9400(4) 0.0309(17) Uani 1 1 d . . . . .
H1A H 0.2104 0.9218 0.9013 0.037 Uiso 1 1 calc R U . . .
H1B H 0.2093 1.0941 0.9316 0.037 Uiso 1 1 calc R U . . .
C1 C 0.3487(10) 0.9381(13) 1.0051(5) 0.039(2) Uani 1 1 d . . . . .
H1C H 0.4124 1.0242 1.0092 0.047 Uiso 1 1 calc R U . . .
H1D H 0.3769 0.8174 1.0026 0.047 Uiso 1 1 calc R U . . .
C2 C 0.1563(9) 0.9736(10) 1.0259(5) 0.0286(19) Uani 1 1 d . . . . .
H2A H 0.1180 0.8992 1.0460 0.034 Uiso 1 1 calc R U . . .
H2B H 0.1284 1.0976 1.0235 0.034 Uiso 1 1 calc R U . . .
C3 C 0.1143(9) 0.9075(11) 0.9508(4) 0.0294(18) Uani 1 1 d . . . . .
H3A H 0.1098 0.7766 0.9485 0.035 Uiso 1 1 calc R U . . .
H3B H 0.0288 0.9560 0.9136 0.035 Uiso 1 1 calc R U . . .
S2 S 0.1605(3) 0.4874(3) 0.08641(13) 0.0390(6) Uani 1 1 d . . . . .
N2 N 0.2836(8) 0.5833(9) 0.2243(4) 0.0332(17) Uani 1 1 d . . . . .
H2C H 0.2722 0.7020 0.2247 0.040 Uiso 1 1 calc R U . . .
H2D H 0.3078 0.5398 0.2680 0.040 Uiso 1 1 calc R U . . .
C5 C 0.3338(12) 0.4435(13) 0.1426(7) 0.054(3) Uani 1 1 d . . . . .
H5A H 0.3497 0.3154 0.1533 0.065 Uiso 1 1 calc R U . . .
H5B H 0.3752 0.4807 0.1174 0.065 Uiso 1 1 calc R U . . .
C6 C 0.3885(13) 0.5485(15) 0.2118(7) 0.059(3) Uani 1 1 d . . . . .
H6A H 0.4591 0.4809 0.2526 0.071 Uiso 1 1 calc R U . . .
H6B H 0.4242 0.6622 0.2081 0.071 Uiso 1 1 calc R U . . .
C4 C 0.1559(11) 0.4976(12) 0.1662(5) 0.039(2) Uani 1 1 d . . . . .
H4A H 0.0820 0.5699 0.1571 0.046 Uiso 1 1 calc R U . . .
H4B H 0.1480 0.3774 0.1810 0.046 Uiso 1 1 calc R U . . .

loop_
_atom_site_aniso_label
_atom_site_aniso_U_11
_atom_site_aniso_U_22
_atom_site_aniso_U_33
_atom_site_aniso_U_23
_atom_site_aniso_U_13
_atom_site_aniso_U_12
Bi1 0.0182(2) 0.0162(2) 0.01604(19) -0.00026(9) 0.00941(16) 0.00036(10)
Cl1 0.0462(15) 0.0376(10) 0.0256(11) 0.0041(8) 0.0248(12) 0.0074(10)
Cl2 0.0353(14) 0.0241(9) 0.0262(10) 0.0019(7) 0.0156(11) 0.0095(8)
Cl3 0.0279(14) 0.0339(10) 0.0355(12) -0.0125(8) 0.0144(11) -0.0114(9)
Cl4 0.0467(16) 0.0282(9) 0.0264(11) -0.0013(8) 0.0257(12) -0.0028(9)
Cl5 0.0325(14) 0.0282(9) 0.0304(11) 0.0029(8) 0.0141(11) 0.0095(8)
S1 0.0277(16) 0.0560(14) 0.0182(11) -0.0029(8) 0.0122(12) -0.0012(9)
N1 0.030(5) 0.041(4) 0.023(4) -0.001(3) 0.015(4) -0.004(3)
C1 0.027(6) 0.073(6) 0.019(5) -0.003(4) 0.013(5) 0.007(4)
C2 0.019(6) 0.036(5) 0.028(5) 0.003(3) 0.011(5) 0.008(3)
C3 0.020(5) 0.041(4) 0.021(4) -0.003(4) 0.008(4) -0.007(4)
S2 0.0429(18) 0.0431(11) 0.0256(12) -0.0034(9) 0.0155(13) -0.0034(11)
N2 0.051(6) 0.024(3) 0.023(4) -0.001(3) 0.020(4) -0.002(3)
C5 0.055(9) 0.055(6) 0.069(8) -0.011(5) 0.044(8) 0.004(5)
C6 0.036(8) 0.082(8) 0.056(8) 0.008(6) 0.023(7) 0.009(5)
C4 0.046(7) 0.038(4) 0.045(6) 0.011(4) 0.034(6) 0.010(4)

loop_
_atom_type_symbol
_atom_type_description
_atom_type_scat_dispersion_real
_atom_type_scat_dispersion_imag
_atom_type_scat_source
C C 0.0033 0.0016 'International Tables Vol C Tables 4.2.6.8 and 6.1.1.4'
H H 0.0000 0.0000 'International Tables Vol C Tables 4.2.6.8 and 6.1.1.4'
Bi Bi -4.1077 10.2566 'International Tables Vol C Tables 4.2.6.8 and 6.1.1.4'
Cl Cl 0.1484 0.1585 'International Tables Vol C Tables 4.2.6.8 and 6.1.1.4'
N N 0.0061 0.0033 'International Tables Vol C Tables 4.2.6.8 and 6.1.1.4'
S S 0.1246 0.1234 'International Tables Vol C Tables 4.2.6.8 and 6.1.1.4'

loop_
_geom_angle_atom_site_label_1
_geom_angle_atom_site_label_2
_geom_angle_atom_site_label_3
_geom_angle
_geom_angle_site_symmetry_1
_geom_angle_site_symmetry_3
_geom_angle_publ_flag
Cl3 Bi1 Cl2 93.92(7) . . ?
Cl3 Bi1 Cl1 92.24(7) . . ?
Cl2 Bi1 Cl1 87.24(6) . . ?
Cl3 Bi1 Cl4 87.72(6) . . ?
Cl2 Bi1 Cl4 88.79(6) . . ?
Cl1 Bi1 Cl4 176.01(6) . . ?
Cl3 Bi1 Cl5 86.19(6) . . ?
Cl2 Bi1 Cl5 179.74(5) . . ?
Cl1 Bi1 Cl5 92.52(6) . . ?
Cl4 Bi1 Cl5 91.45(6) . . ?
Cl3 Bi1 Cl5 170.04(6) . 2_755 ?
Cl2 Bi1 Cl5 95.87(6) . 2_755 ?
Cl1 Bi1 Cl5 90.05(6) . 2_755 ?
Cl4 Bi1 Cl5 90.67(6) . 2_755 ?
Cl5 Bi1 Cl5 84.02(2) . 2_755 ?
Bi1 Cl5 Bi1 149.13(8) . 2_745 ?
C1 S1 C2 93.8(4) . . ?
C1 N1 C3 110.0(6) . . ?
C1 N1 H1A 109.7 . . ?
C3 N1 H1A 109.7 . . ?
C1 N1 H1B 109.7 . . ?
C3 N1 H1B 109.7 . . ?
H1A N1 H1B 108.2 . . ?
N1 C1 S1 106.6(6) . . ?
N1 C1 H1C 110.4 . . ?
S1 C1 H1C 110.4 . . ?
N1 C1 H1D 110.4 . . ?
S1 C1 H1D 110.4 . . ?
H1C C1 H1D 108.6 . . ?
C3 C2 S1 106.1(6) . . ?
C3 C2 H2A 110.5 . . ?
S1 C2 H2A 110.5 . . ?
C3 C2 H2B 110.5 . . ?
S1 C2 H2B 110.5 . . ?
H2A C2 H2B 108.7 . . ?
N1 C3 C2 104.7(7) . . ?
N1 C3 H3A 110.8 . . ?
C2 C3 H3A 110.8 . . ?
N1 C3 H3B 110.8 . . ?
C2 C3 H3B 110.8 . . ?
H3A C3 H3B 108.9 . . ?
C4 S2 C5 90.0(5) . . ?
C6 N2 C4 111.7(7) . . ?
C6 N2 H2C 109.3 . . ?
C4 N2 H2C 109.3 . . ?
C6 N2 H2D 109.3 . . ?
C4 N2 H2D 109.3 . . ?
H2C N2 H2D 107.9 . . ?
C6 C5 S2 107.4(7) . . ?
C6 C5 H5A 110.2 . . ?
S2 C5 H5A 110.2 . . ?
C6 C5 H5B 110.2 . . ?
S2 C5 H5B 110.2 . . ?
H5A C5 H5B 108.5 . . ?
N2 C6 C5 109.4(10) . . ?
N2 C6 H6A 109.8 . . ?
C5 C6 H6A 109.8 . . ?
N2 C6 H6B 109.8 . . ?
C5 C6 H6B 109.8 . . ?
H6A C6 H6B 108.2 . . ?
N2 C4 S2 105.6(6) . . ?
N2 C4 H4A 110.6 . . ?
S2 C4 H4A 110.6 . . ?
N2 C4 H4B 110.6 . . ?
S2 C4 H4B 110.6 . . ?
H4A C4 H4B 108.7 . . ?

loop_
_geom_bond_atom_site_label_1
_geom_bond_atom_site_label_2
_geom_bond_distance
_geom_bond_site_symmetry_2
_geom_bond_publ_flag
Bi1 Cl3 2.516(2) . ?
Bi1 Cl2 2.6164(18) . ?
Bi1 Cl1 2.6763(16) . ?
Bi1 Cl4 2.7255(17) . ?
Bi1 Cl5 2.8059(18) . ?
Bi1 Cl5 3.009(2) 2_755 ?
Cl5 Bi1 3.009(2) 2_745 ?
S1 C1 1.796(7) . ?
S1 C2 1.817(10) . ?
N1 C1 1.457(12) . ?
N1 C3 1.506(10) . ?
N1 H1A 0.8900 . ?
N1 H1B 0.8900 . ?
C1 H1C 0.9700 . ?
C1 H1D 0.9700 . ?
C2 C3 1.508(11) . ?
C2 H2A 0.9700 . ?
C2 H2B 0.9700 . ?
C3 H3A 0.9700 . ?
C3 H3B 0.9700 . ?
S2 C4 1.778(8) . ?
S2 C5 1.793(13) . ?
N2 C6 1.473(13) . ?
N2 C4 1.503(13) . ?
N2 H2C 0.8900 . ?
N2 H2D 0.8900 . ?
C5 C6 1.491(16) . ?
C5 H5A 0.9700 . ?
C5 H5B 0.9700 . ?
C6 H6A 0.9700 . ?
C6 H6B 0.9700 . ?
C4 H4A 0.9700 . ?
C4 H4B 0.9700 . ?

loop_
_geom_torsion_atom_site_label_1
_geom_torsion_atom_site_label_2
_geom_torsion_atom_site_label_3
_geom_torsion_atom_site_label_4
_geom_torsion
_geom_torsion_site_symmetry_1
_geom_torsion_site_symmetry_2
_geom_torsion_site_symmetry_3
_geom_torsion_site_symmetry_4
_geom_torsion_publ_flag
C3 N1 C1 S1 -33.9(8) . . . . ?
C2 S1 C1 N1 9.5(6) . . . . ?
C1 S1 C2 C3 16.6(6) . . . . ?
C1 N1 C3 C2 46.9(8) . . . . ?
S1 C2 C3 N1 -37.0(7) . . . . ?
C4 S2 C5 C6 -35.3(8) . . . . ?
C4 N2 C6 C5 2.2(11) . . . . ?
S2 C5 C6 N2 24.3(10) . . . . ?
C6 N2 C4 S2 -27.8(9) . . . . ?
C5 S2 C4 N2 35.7(6) . . . . ?
